data_2214260
loop_
_publ_author_name
'B\"uy\"ukg\"ung\"or, Orhan'
'Odaba\,so\<glu, Mustafa'
'Narayana, B.'
'Vijeshi, A. M. '
'Yathirajan, H. S.'

_publ_section_title
;
 Phthalazin-1(2<i>H</i>)-one
;
_journal_coeditor_code HK2270
_journal_issue 7
_journal_name_full 'Acta Crystallographica Section E'
_journal_page_first o3198
_journal_page_last o3198
_journal_paper_doi 10.1107/S1600536807027523
_journal_volume 63
_journal_year 2007
_chemical_formula_iupac 'C8 H6 N2 O'
_chemical_formula_moiety 'C8 H6 N2 O'
_chemical_formula_sum 'C8 H6 N2 O'
_chemical_formula_weight 146.15
_chemical_name_systematic
;
Phthalazin-1(2H)-one
;
_space_group_IT_number 14
_symmetry_cell_setting monoclinic
_symmetry_space_group_name_Hall '-P 2ybc'
_symmetry_space_group_name_H-M 'P 1 21/c 1'
_atom_sites_solution_hydrogens geom
_atom_sites_solution_primary direct
_atom_sites_solution_secondary difmap
_audit_creation_method SHELXL-97
_cell_angle_alpha 90
_cell_angle_beta 90.534(6)
_cell_angle_gamma 90
_cell_formula_units_Z 4
_cell_length_a 4.0321(3)
_cell_length_b 12.3412(13)
_cell_length_c 13.7513(10)
_cell_measurement_reflns_used 9171
_cell_measurement_temperature 296
_cell_measurement_theta_max 27.85
_cell_measurement_theta_min 2.96
_cell_volume 684.25(10)
_computing_cell_refinement X-AREA
_computing_data_collection 'X-AREA (Stoe & Cie, 2002)'
_computing_data_reduction 'X-RED (Stoe & Cie, 2002)'
_computing_molecular_graphics 'ORTEP-3 for Windows (Farrugia, 1997)'
_computing_publication_material 'WinGX (Farrugia, 1999)'
_computing_structure_refinement 'SHELXL97 (Sheldrick, 1997)'
_computing_structure_solution 'SHELXS97 (Sheldrick, 1997)'
_diffrn_ambient_temperature 296
_diffrn_detector_area_resol_mean 6.67
_diffrn_measured_fraction_theta_full 0.999
_diffrn_measured_fraction_theta_max 0.999
_diffrn_measurement_device_type 'Stoe IPDS II'
_diffrn_measurement_method \w
_diffrn_radiation_monochromator 'plane graphite'
_diffrn_radiation_source 'sealed X-ray tube, 12 x 0.4 mm long-fine focus'
_diffrn_radiation_type MoK\a
_diffrn_radiation_wavelength 0.71073
_diffrn_reflns_av_R_equivalents 0.0442
_diffrn_reflns_av_sigmaI/netI 0.0205
_diffrn_reflns_limit_h_max 4
_diffrn_reflns_limit_h_min -4
_diffrn_reflns_limit_k_max 15
_diffrn_reflns_limit_k_min -15
_diffrn_reflns_limit_l_max 16
_diffrn_reflns_limit_l_min -16
_diffrn_reflns_number 9171
_diffrn_reflns_theta_full 25.98
_diffrn_reflns_theta_max 25.98
_diffrn_reflns_theta_min 2.96
_diffrn_standards_decay_% <2
_diffrn_standards_number 0
_exptl_absorpt_coefficient_mu 0.098
_exptl_absorpt_correction_T_max 0.9785
_exptl_absorpt_correction_T_min 0.9440
_exptl_absorpt_correction_type integration
_exptl_absorpt_process_details '(X-RED; Stoe & Cie, 2002)'
_exptl_crystal_colour colorless
_exptl_crystal_density_diffrn 1.419
_exptl_crystal_density_method 'not measured'
_exptl_crystal_description prism
_exptl_crystal_F_000 304
_exptl_crystal_size_max 0.65
_exptl_crystal_size_mid 0.46
_exptl_crystal_size_min 0.29
_refine_diff_density_max 0.115
_refine_diff_density_min -0.161
_refine_ls_extinction_method none
_refine_ls_goodness_of_fit_ref 1.058
_refine_ls_hydrogen_treatment refall
_refine_ls_matrix_type full
_refine_ls_number_parameters 124
_refine_ls_number_reflns 1324
_refine_ls_number_restraints 0
_refine_ls_restrained_S_all 1.058
_refine_ls_R_factor_all 0.0498
_refine_ls_R_factor_gt 0.0379
_refine_ls_shift/su_max 0.000
_refine_ls_shift/su_mean 0.000
_refine_ls_structure_factor_coef Fsqd
_refine_ls_weighting_details 'calc w=1/[\s^2^(Fo^2^)+(0.0487P)^2^+0.0889P] where P=(Fo^2^+2Fc^2^)/3'
_refine_ls_weighting_scheme calc
_refine_ls_wR_factor_gt 0.0938
_refine_ls_wR_factor_ref 0.0996
_reflns_number_gt 1064
_reflns_number_total 1324
_reflns_threshold_expression I>2\s(I)
_cod_data_source_file hk2270.cif
_cod_data_source_block I
_cod_original_sg_symbol_H-M 'P 21/c'
_cod_database_code 2214260
_cod_database_fobs_code 2214260

loop_
_symmetry_equiv_pos_as_xyz
'x, y, z'
'-x, y+1/2, -z+1/2'
'-x, -y, -z'
'x, -y-1/2, z-1/2'

loop_
_atom_site_type_symbol
_atom_site_label
_atom_site_fract_x
_atom_site_fract_y
_atom_site_fract_z
_atom_site_U_iso_or_equiv
_atom_site_adp_type
_atom_site_calc_flag
_atom_site_occupancy
C C1 0.8204(4) 0.04381(11) 0.86523(10) 0.0480(4) Uani d 1
C C2 0.7038(3) 0.08027(11) 0.77005(9) 0.0440(3) Uani d 1
C C3 0.5213(4) 0.01188(13) 0.70937(11) 0.0523(4) Uani d 1
C C4 0.4186(4) 0.04883(16) 0.62008(12) 0.0623(4) Uani d 1
C C5 0.4969(5) 0.15293(16) 0.58975(12) 0.0672(5) Uani d 1
C C6 0.6760(4) 0.22069(15) 0.64822(12) 0.0607(4) Uani d 1
C C7 0.7822(4) 0.18524(12) 0.74036(10) 0.0482(4) Uani d 1
C C8 0.9696(4) 0.25138(12) 0.80633(12) 0.0560(4) Uani d 1
N N1 0.9897(3) 0.11846(10) 0.91799(9) 0.0539(3) Uani d 1
N N2 1.0698(3) 0.22166(10) 0.89115(10) 0.0586(4) Uani d 1
O O1 0.7743(3) -0.04865(8) 0.89695(8) 0.0663(4) Uani d 1
H H1 1.074(5) 0.0989(15) 0.9782(15) 0.078(6) Uiso d 1
H H3 0.470(4) -0.0610(15) 0.7317(13) 0.063(5) Uiso d 1
H H4 0.291(5) 0.0011(15) 0.5808(14) 0.076(5) Uiso d 1
H H5 0.421(5) 0.1757(15) 0.5269(15) 0.079(5) Uiso d 1
H H6 0.728(4) 0.2924(14) 0.6304(12) 0.069(5) Uiso d 1
H H8 1.030(4) 0.3249(15) 0.7875(12) 0.063(5) Uiso d 1

loop_
_atom_site_aniso_label
_atom_site_aniso_U_11
_atom_site_aniso_U_22
_atom_site_aniso_U_33
_atom_site_aniso_U_12
_atom_site_aniso_U_13
_atom_site_aniso_U_23
C1 0.0569(8) 0.0442(7) 0.0428(7) 0.0024(6) -0.0040(6) 0.0005(6)
C2 0.0469(7) 0.0472(7) 0.0380(7) 0.0089(6) 0.0003(5) 0.0005(5)
C3 0.0547(9) 0.0567(9) 0.0455(8) 0.0057(7) -0.0029(6) -0.0031(7)
C4 0.0610(10) 0.0817(12) 0.0439(8) 0.0118(8) -0.0075(7) -0.0084(8)
C5 0.0710(11) 0.0895(13) 0.0410(8) 0.0258(9) -0.0023(7) 0.0093(8)
C6 0.0689(10) 0.0630(10) 0.0503(9) 0.0176(8) 0.0050(7) 0.0148(7)
C7 0.0502(8) 0.0481(8) 0.0463(7) 0.0115(6) 0.0055(6) 0.0046(6)
C8 0.0619(9) 0.0430(8) 0.0632(9) 0.0020(7) 0.0020(7) 0.0045(7)
N1 0.0704(9) 0.0481(7) 0.0430(7) -0.0025(6) -0.0099(6) 0.0015(5)
N2 0.0683(9) 0.0470(7) 0.0604(8) -0.0025(6) -0.0067(6) -0.0017(6)
O1 0.0955(9) 0.0494(6) 0.0536(6) -0.0116(6) -0.0212(6) 0.0114(5)

loop_
_atom_type_symbol
_atom_type_description
_atom_type_scat_dispersion_real
_atom_type_scat_dispersion_imag
_atom_type_scat_source
C C 0.0033 0.0016 'International Tables Vol C Tables 4.2.6.8 and 6.1.1.4'
H H 0.0000 0.0000 'International Tables Vol C Tables 4.2.6.8 and 6.1.1.4'
N N 0.0061 0.0033 'International Tables Vol C Tables 4.2.6.8 and 6.1.1.4'
O O 0.0106 0.0060 'International Tables Vol C Tables 4.2.6.8 and 6.1.1.4'

loop_
_geom_angle_atom_site_label_1
_geom_angle_atom_site_label_2
_geom_angle_atom_site_label_3
_geom_angle
O1 C1 N1 121.06(13)
O1 C1 C2 123.59(13)
N1 C1 C2 115.34(12)
C3 C2 C7 120.49(13)
C3 C2 C1 121.01(13)
C7 C2 C1 118.50(13)
C4 C3 C2 119.27(15)
C4 C3 H3 121.8(10)
C2 C3 H3 118.9(10)
C3 C4 C5 120.64(16)
C3 C4 H4 117.5(12)
C5 C4 H4 121.8(11)
C6 C5 C4 120.76(15)
C6 C5 H5 121.1(12)
C4 C5 H5 118.1(12)
C5 C6 C7 119.80(16)
C5 C6 H6 122.7(11)
C7 C6 H6 117.5(11)
C2 C7 C6 119.04(15)
C2 C7 C8 117.64(13)
C6 C7 C8 123.32(15)
N2 C8 C7 124.93(14)
N2 C8 H8 115.4(10)
C7 C8 H8 119.7(10)
C1 N1 N2 127.55(13)
C1 N1 H1 118.8(12)
N2 N1 H1 113.6(12)
C8 N2 N1 116.01(13)

loop_
_geom_bond_atom_site_label_1
_geom_bond_atom_site_label_2
_geom_bond_distance
C1 O1 1.2363(17)
C1 N1 1.3533(18)
C1 C2 1.4580(18)
C2 C3 1.392(2)
C2 C7 1.395(2)
C3 C4 1.370(2)
C3 H3 0.973(18)
C4 C5 1.388(3)
C4 H4 0.947(19)
C5 C6 1.363(3)
C5 H5 0.96(2)
C6 C7 1.404(2)
C6 H6 0.942(17)
C7 C8 1.431(2)
C8 N2 1.284(2)
C8 H8 0.975(18)
N1 N2 1.3656(18)
N1 H1 0.92(2)

loop_
_geom_hbond_atom_site_label_D
_geom_hbond_atom_site_label_H
_geom_hbond_atom_site_label_A
_geom_hbond_site_symmetry_A
_geom_hbond_distance_DH
_geom_hbond_distance_HA
_geom_hbond_distance_DA
_geom_hbond_angle_DHA
N1 H1 O1 3_757 0.92(2) 1.92(2) 2.8423(16) 175.5(17)
C5 H5 N2 4_465 0.96(2) 2.65(2) 3.568(2) 160.0(15)
C6 H6 O1 2_656 0.942(17) 2.841(17) 3.4298(19) 121.6(12)
C6 H6 O1 2_756 0.942(17) 2.835(17) 3.664(2) 147.5(13)

loop_
_geom_torsion_atom_site_label_1
_geom_torsion_atom_site_label_2
_geom_torsion_atom_site_label_3
_geom_torsion_atom_site_label_4
_geom_torsion
O1 C1 C2 C3 1.9(2)
N1 C1 C2 C3 -178.83(14)
O1 C1 C2 C7 -177.44(14)
N1 C1 C2 C7 1.88(19)
C7 C2 C3 C4 -0.2(2)
C1 C2 C3 C4 -179.43(13)
C2 C3 C4 C5 0.5(2)
C3 C4 C5 C6 -0.3(3)
C4 C5 C6 C7 -0.2(2)
C3 C2 C7 C6 -0.3(2)
C1 C2 C7 C6 178.96(13)
C3 C2 C7 C8 179.84(14)
C1 C2 C7 C8 -0.86(19)
C5 C6 C7 C2 0.5(2)
C5 C6 C7 C8 -179.68(15)
C2 C7 C8 N2 -0.4(2)
C6 C7 C8 N2 179.79(15)
O1 C1 N1 N2 177.40(15)
C2 C1 N1 N2 -1.9(2)
C7 C8 N2 N1 0.5(2)
C1 N1 N2 C8 0.8(2)

loop_
_cod_related_entry_id
_cod_related_entry_database
_cod_related_entry_code
1 ChemSpider 8088
